data_1502209
loop_
_publ_author_name
'Feng, Xiangqing'
'Wang, Yazhou'
'Wei, Beibei'
'Yang, Jing'
'Du, Haifeng'

_publ_section_title
;
 Simple N-sulfinyl-based chiral sulfur-olefin ligands for
 rhodium-catalyzed asymmetric 1,4-additions.
;
_journal_issue 13
_journal_name_full 'Organic letters'
_journal_page_first 3300
_journal_page_last 3303
_journal_paper_doi 10.1021/ol2009494
_journal_volume 13
_journal_year 2011
_chemical_absolute_configuration ad
_chemical_formula_sum 'C43 H56 Cl4 N2 O4 Rh2 S2'
_chemical_formula_weight 1076.64
_chemical_name_systematic
; 
 ? 
;
_space_group_IT_number 169
_symmetry_cell_setting hexagonal
_symmetry_space_group_name_Hall 'P 61'
_symmetry_space_group_name_H-M 'P 61'
_atom_sites_solution_hydrogens geom
_atom_sites_solution_primary direct
_atom_sites_solution_secondary difmap
_audit_creation_method SHELXL-97
_cell_angle_alpha 90.00
_cell_angle_beta 90.00
_cell_angle_gamma 120.00
_cell_formula_units_Z 6
_cell_length_a 15.457(2)
_cell_length_b 15.457(2)
_cell_length_c 42.110(8)
_cell_measurement_reflns_used 12440
_cell_measurement_temperature 173(2)
_cell_measurement_theta_max 25.0276
_cell_measurement_theta_min 4.4695
_cell_volume 8713(2)
_computing_cell_refinement 'CrystalClear (Rigaku Inc., 2008)'
_computing_data_collection 'CrystalClear (Rigaku Inc., 2008)'
_computing_data_reduction 'CrystalClear (Rigaku Inc., 2008)'
_computing_molecular_graphics
;
 Mercury: visualization and analysis of crystal structures, C. F. Macrae,
 P. R. Edgington, P. McCabe, E. Pidcock, G. P. Shields, R. Taylor,
 M. Towler and J. van de Streek, J. Appl. Cryst., 39, 453-457, 2006.
;
_computing_publication_material 'SHELX-97 (Sheldrick, 1997)'
_computing_structure_refinement 'SHELXL-97 (Sheldrick, 1997)'
_computing_structure_solution 'SHELXS-97 (Sheldrick, 1990)'
_diffrn_ambient_temperature 173(2)
_diffrn_detector_area_resol_mean 28.5714
_diffrn_measured_fraction_theta_full 0.963
_diffrn_measured_fraction_theta_max 0.963
_diffrn_measurement_device_type 'Saturn724+ CCD'
_diffrn_measurement_method '\w scans at fixed \c = 45\%'
_diffrn_radiation_monochromator graphite
_diffrn_radiation_source 'fine-focus sealed tube'
_diffrn_radiation_type MoK\a
_diffrn_radiation_wavelength 0.71073
_diffrn_reflns_av_R_equivalents 0.0721
_diffrn_reflns_av_sigmaI/netI 0.0531
_diffrn_reflns_limit_h_max 11
_diffrn_reflns_limit_h_min -18
_diffrn_reflns_limit_k_max 18
_diffrn_reflns_limit_k_min -18
_diffrn_reflns_limit_l_max 46
_diffrn_reflns_limit_l_min -40
_diffrn_reflns_number 50665
_diffrn_reflns_theta_full 25.02
_diffrn_reflns_theta_max 25.02
_diffrn_reflns_theta_min 1.52
_exptl_absorpt_coefficient_mu 0.858
_exptl_absorpt_correction_T_max 1.0000
_exptl_absorpt_correction_T_min 0.7256
_exptl_absorpt_correction_type multi-scan
_exptl_absorpt_process_details 'CrystalClear (Rigaku Inc., 2008)'
_exptl_crystal_colour yellow
_exptl_crystal_density_diffrn 1.231
_exptl_crystal_density_method 'not measured'
_exptl_crystal_description block
_exptl_crystal_F_000 3300
_exptl_crystal_size_max 0.43
_exptl_crystal_size_mid 0.31
_exptl_crystal_size_min 0.19
_platon_squeeze_details
;
;
_refine_diff_density_max 0.616
_refine_diff_density_min -0.670
_refine_diff_density_rms 0.155
_refine_ls_abs_structure_details 'Flack H D (1983), Acta Cryst. A39, 876-881'
_refine_ls_abs_structure_Flack 0.04(4)
_refine_ls_extinction_method none
_refine_ls_goodness_of_fit_ref 1.098
_refine_ls_hydrogen_treatment constr
_refine_ls_matrix_type full
_refine_ls_number_parameters 514
_refine_ls_number_reflns 9364
_refine_ls_number_restraints 1
_refine_ls_restrained_S_all 1.098
_refine_ls_R_factor_all 0.0701
_refine_ls_R_factor_gt 0.0646
_refine_ls_shift/su_max 0.001
_refine_ls_shift/su_mean 0.000
_refine_ls_structure_factor_coef Fsqd
_refine_ls_weighting_details 'calc w=1/[\s^2^(Fo^2^)+(0.0940P)^2^+5.7773P] where P=(Fo^2^+2Fc^2^)/3'
_refine_ls_weighting_scheme calc
_refine_ls_wR_factor_gt 0.1660
_refine_ls_wR_factor_ref 0.1702
_reflns_number_gt 8450
_reflns_number_total 9364
_reflns_threshold_expression >2sigma(I)
_cod_data_source_file ol2009494_si_002.cif
_cod_data_source_block a
_cod_original_sg_symbol_H-M P6(1)
_cod_database_code 1502209

loop_
_symmetry_equiv_pos_as_xyz
'x, y, z'
'-y, x-y, z+1/3'
'-x+y, -x, z+2/3'
'-x, -y, z+1/2'
'y, -x+y, z+5/6'
'x-y, x, z+1/6'

loop_
_atom_site_label
_atom_site_type_symbol
_atom_site_fract_x
_atom_site_fract_y
_atom_site_fract_z
_atom_site_U_iso_or_equiv
_atom_site_adp_type
_atom_site_occupancy
_atom_site_symmetry_multiplicity
_atom_site_calc_flag
_atom_site_refinement_flags
Rh1 Rh 0.82799(5) 0.38627(5) 1.051549(16) 0.05096(19) Uani 1 1 d .
Rh2 Rh 0.83052(4) 0.28998(5) 1.115467(17) 0.0517(2) Uani 1 1 d .
S3 S 0.77409(15) 0.13092(16) 1.12058(6) 0.0567(6) Uani 1 1 d .
S4 S 0.79855(14) 0.32642(16) 1.00367(6) 0.0534(5) Uani 1 1 d .
O4 O 0.8826(4) 0.3225(4) 0.98717(15) 0.0576(15) Uani 1 1 d .
O3 O 0.7450(4) 0.0729(4) 1.09166(17) 0.0671(18) Uani 1 1 d .
C6 C 0.8298(6) 0.3961(6) 1.1787(2) 0.053(2) Uani 1 1 d .
C7 C 0.7025(7) 0.5638(7) 0.9855(2) 0.066(3) Uani 1 1 d .
H7A H 0.6571 0.5132 0.9994 0.079 Uiso 1 1 calc R
C8 C 0.5580(7) 0.3955(8) 1.1163(3) 0.078(3) Uani 1 1 d .
H8A H 0.5008 0.3415 1.1258 0.093 Uiso 1 1 calc R
C9 C 0.7996(7) 0.4667(6) 1.1747(2) 0.064(2) Uani 1 1 d .
H9A H 0.7460 0.4527 1.1607 0.077 Uiso 1 1 calc R
C10 C 0.6861(8) 0.5689(8) 1.1167(3) 0.074(3) Uani 1 1 d .
H10A H 0.7160 0.6346 1.1251 0.089 Uiso 1 1 calc R
C11 C 0.6267(5) 0.1526(5) 1.1383(2) 0.0456(19) Uani 1 1 d .
H11A H 0.6014 0.1377 1.1160 0.055 Uiso 1 1 calc R
C12 C 0.8631(8) 0.6477(7) 0.9592(3) 0.080(3) Uani 1 1 d .
H12A H 0.9268 0.6546 0.9553 0.096 Uiso 1 1 calc R
N2 N 0.7659(4) 0.4013(5) 0.98424(18) 0.0561(19) Uani 1 1 d .
H2 H 0.7191 0.3811 0.9696 0.067 Uiso 1 1 calc R
C14 C 0.5386(5) 0.1217(5) 1.1592(2) 0.053(2) Uani 1 1 d .
N1 N 0.6770(5) 0.0952(5) 1.1445(2) 0.0605(19) Uani 1 1 d .
H1 H 0.6582 0.0482 1.1590 0.073 Uiso 1 1 calc R
C16 C 0.8134(6) 0.5032(6) 1.0320(2) 0.052(2) Uani 1 1 d .
H16A H 0.8529 0.5693 1.0428 0.062 Uiso 1 1 calc R
C17 C 0.7968(6) 0.5731(6) 0.9792(2) 0.053(2) Uani 1 1 d .
C18 C 0.5381(7) 0.0967(5) 1.1912(2) 0.055(2) Uani 1 1 d .
H18A H 0.5950 0.0973 1.2000 0.066 Uiso 1 1 calc R
C20 C 0.9505(7) 0.5084(8) 1.2171(3) 0.080(3) Uani 1 1 d .
H20A H 1.0006 0.5214 1.2325 0.096 Uiso 1 1 calc R
C21 C 0.7434(10) 0.7023(9) 0.9501(3) 0.087(3) Uani 1 1 d .
H21A H 0.7233 0.7443 0.9399 0.105 Uiso 1 1 calc R
C22 C 0.4557(6) 0.1252(6) 1.1471(2) 0.057(2) Uani 1 1 d .
H22A H 0.4557 0.1431 1.1255 0.068 Uiso 1 1 calc R
C23 C 0.3737(7) 0.1027(6) 1.1662(3) 0.077(3) Uani 1 1 d .
H23A H 0.3184 0.1055 1.1576 0.093 Uiso 1 1 calc R
C24 C 0.8473(8) 0.5580(7) 1.1910(3) 0.075(3) Uani 1 1 d .
H24A H 0.8269 0.6059 1.1877 0.090 Uiso 1 1 calc R
C25 C 0.6778(8) 0.6249(9) 0.9719(3) 0.076(3) Uani 1 1 d .
H25A H 0.6146 0.6179 0.9766 0.091 Uiso 1 1 calc R
C26 C 0.5965(7) 0.3812(7) 1.0887(2) 0.062(2) Uani 1 1 d .
H26A H 0.5626 0.3184 1.0783 0.075 Uiso 1 1 calc R
C27 C 0.3719(8) 0.0765(7) 1.1978(3) 0.068(3) Uani 1 1 d .
H27A H 0.3164 0.0624 1.2109 0.082 Uiso 1 1 calc R
C30 C 0.9058(7) 0.4179(8) 1.2007(2) 0.072(3) Uani 1 1 d .
H30A H 0.9272 0.3709 1.2045 0.086 Uiso 1 1 calc R
Cl2 Cl 0.87799(14) 0.45761(15) 1.10308(6) 0.0562(5) Uani 1 1 d .
Cl1 Cl 0.91666(15) 0.30058(16) 1.06672(6) 0.0605(6) Uani 1 1 d .
C8A C 0.8265(6) 0.5049(6) 0.9953(2) 0.049(2) Uani 1 1 d .
H8AA H 0.8983 0.5286 0.9904 0.059 Uiso 1 1 calc R
C7A C 0.6826(7) 0.4560(7) 1.0763(2) 0.056(2) Uani 1 1 d .
C6A C 0.7843(6) 0.3002(6) 1.1628(2) 0.055(2) Uani 1 1 d .
H6AA H 0.7790 0.2457 1.1769 0.066 Uiso 1 1 calc R
C5A C 0.8373(8) 0.7130(9) 0.9447(3) 0.082(3) Uani 1 1 d .
H5AA H 0.8837 0.7646 0.9312 0.099 Uiso 1 1 calc R
C4A C 0.9236(8) 0.5777(8) 1.2116(3) 0.077(3) Uani 1 1 d .
H4AA H 0.9577 0.6405 1.2221 0.092 Uiso 1 1 calc R
C3A C 0.6053(9) 0.4939(9) 1.1306(3) 0.077(3) Uani 1 1 d .
H3AA H 0.5794 0.5051 1.1497 0.092 Uiso 1 1 calc R
C2A C 0.4543(7) 0.0709(6) 1.2102(3) 0.068(3) Uani 1 1 d .
H2AA H 0.4526 0.0495 1.2314 0.081 Uiso 1 1 calc R
C1A C 0.7245(6) 0.4367(6) 1.0467(2) 0.050(2) Uani 1 1 d .
H1AA H 0.6710 0.3960 1.0309 0.060 Uiso 1 1 calc R
Cl4 Cl 0.6682(3) 0.1110(3) 1.31489(11) 0.1239(13) Uani 1 1 d .
Cl3 Cl 0.7419(4) 0.2246(4) 1.25594(12) 0.1575(19) Uani 1 1 d .
O2 O 0.8025(5) 0.3956(5) 0.91619(19) 0.078(2) Uani 1 1 d .
O1 O 0.9525(6) 0.5175(8) 0.8718(2) 0.116(3) Uani 1 1 d .
C5C C 0.8658(9) 0.5265(9) 0.8774(3) 0.084(3) Uani 1 1 d .
H5CA H 0.8478 0.5485 0.8577 0.100 Uiso 1 1 calc R
H5CB H 0.8812 0.5778 0.8939 0.100 Uiso 1 1 calc R
C4C C 0.8861(7) 0.3841(8) 0.9107(3) 0.073(3) Uani 1 1 d .
H4C1 H 0.8704 0.3336 0.8938 0.087 Uiso 1 1 calc R
H4C2 H 0.9031 0.3604 0.9303 0.087 Uiso 1 1 calc R
C3C C 0.9719(9) 0.4805(10) 0.9008(3) 0.085(3) Uani 1 1 d .
H3C1 H 0.9877 0.5302 0.9179 0.103 Uiso 1 1 calc R
H3C2 H 1.0310 0.4725 0.8978 0.103 Uiso 1 1 calc R
C9B C 0.5964(7) 0.1955(7) 1.0118(3) 0.068(3) Uani 1 1 d .
H9BA H 0.5382 0.1300 1.0074 0.102 Uiso 1 1 calc R
H9BB H 0.5854 0.2479 1.0030 0.102 Uiso 1 1 calc R
H9BC H 0.6062 0.2046 1.0348 0.102 Uiso 1 1 calc R
C2C C 0.7791(8) 0.4290(10) 0.8880(3) 0.086(4) Uani 1 1 d .
H2CA H 0.7204 0.4373 0.8917 0.103 Uiso 1 1 calc R
H2CB H 0.7616 0.3784 0.8711 0.103 Uiso 1 1 calc R
C8B C 0.7206(7) 0.1298(8) 1.0120(3) 0.077(3) Uani 1 1 d .
H8BA H 0.6677 0.0607 1.0083 0.116 Uiso 1 1 calc R
H8BB H 0.7291 0.1428 1.0349 0.116 Uiso 1 1 calc R
H8BC H 0.7834 0.1400 1.0029 0.116 Uiso 1 1 calc R
C7B C 0.6919(6) 0.2021(5) 0.9962(3) 0.061(2) Uani 1 1 d .
C6B C 0.7901(9) -0.0265(8) 1.1424(4) 0.102(5) Uani 1 1 d .
H6BA H 0.8291 -0.0508 1.1538 0.153 Uiso 1 1 calc R
H6BB H 0.7777 -0.0525 1.1206 0.153 Uiso 1 1 calc R
H6BC H 0.7262 -0.0495 1.1533 0.153 Uiso 1 1 calc R
C5B C 0.6760(7) 0.1844(8) 0.9603(2) 0.073(3) Uani 1 1 d .
H5BA H 0.6191 0.1175 0.9564 0.110 Uiso 1 1 calc R
H5BB H 0.7362 0.1898 0.9507 0.110 Uiso 1 1 calc R
H5BC H 0.6626 0.2346 0.9510 0.110 Uiso 1 1 calc R
C1C C 0.6469(12) 0.1427(9) 1.2789(3) 0.109(5) Uani 1 1 d .
H1C1 H 0.6013 0.1697 1.2819 0.131 Uiso 1 1 calc R
H1C2 H 0.6096 0.0802 1.2665 0.131 Uiso 1 1 calc R
C4B C 0.9489(7) 0.1319(8) 1.1241(3) 0.085(3) Uani 1 1 d .
H4BA H 0.9914 0.1109 1.1350 0.127 Uiso 1 1 calc R
H4BB H 0.9821 0.2050 1.1240 0.127 Uiso 1 1 calc R
H4BC H 0.9372 0.1072 1.1022 0.127 Uiso 1 1 calc R
C2B C 0.8790(9) 0.1378(9) 1.1759(3) 0.098(4) Uani 1 1 d .
H2BA H 0.9194 0.1140 1.1867 0.146 Uiso 1 1 calc R
H2BB H 0.8184 0.1187 1.1883 0.146 Uiso 1 1 calc R
H2BC H 0.9177 0.2107 1.1740 0.146 Uiso 1 1 calc R
C1B C 0.8490(7) 0.0893(7) 1.1416(3) 0.069(3) Uani 1 1 d .
C1D C 0.7026(5) 0.2641(6) 1.1400(2) 0.050(2) Uani 1 1 d .
H1DA H 0.6767 0.3104 1.1351 0.060 Uiso 1 1 calc R
C3B C 0.7245(7) 0.5500(8) 1.0905(2) 0.064(3) Uani 1 1 d .
H3BA H 0.7829 0.6034 1.0812 0.077 Uiso 1 1 calc R

loop_
_atom_site_aniso_label
_atom_site_aniso_U_11
_atom_site_aniso_U_22
_atom_site_aniso_U_33
_atom_site_aniso_U_23
_atom_site_aniso_U_13
_atom_site_aniso_U_12
Rh1 0.0444(3) 0.0514(4) 0.0521(5) -0.0058(3) -0.0024(3) 0.0203(3)
Rh2 0.0418(3) 0.0495(3) 0.0575(5) -0.0025(3) -0.0033(3) 0.0182(3)
S3 0.0501(11) 0.0534(11) 0.0623(17) -0.0053(10) -0.0014(10) 0.0226(9)
S4 0.0455(10) 0.0572(11) 0.0525(15) -0.0078(10) -0.0006(9) 0.0219(9)
O4 0.056(3) 0.060(3) 0.065(4) -0.017(3) -0.007(3) 0.035(3)
O3 0.048(3) 0.060(3) 0.087(5) -0.008(3) 0.009(3) 0.022(3)
C6 0.043(4) 0.054(5) 0.040(6) -0.009(4) -0.005(4) 0.007(4)
C7 0.063(5) 0.074(6) 0.060(7) -0.009(5) -0.017(5) 0.034(5)
C8 0.072(6) 0.075(6) 0.098(9) 0.026(6) 0.030(6) 0.046(5)
C9 0.060(5) 0.044(4) 0.065(7) -0.002(4) 0.009(4) 0.010(4)
C10 0.081(6) 0.084(7) 0.073(8) 0.008(6) -0.012(6) 0.052(6)
C11 0.035(4) 0.047(4) 0.047(6) 0.001(4) 0.000(3) 0.014(3)
C12 0.090(7) 0.071(6) 0.088(9) 0.022(6) 0.030(6) 0.047(6)
N2 0.036(3) 0.056(4) 0.072(6) -0.011(3) -0.017(3) 0.020(3)
C14 0.040(4) 0.029(3) 0.081(8) -0.011(4) -0.005(4) 0.009(3)
N1 0.052(4) 0.055(4) 0.067(6) 0.003(4) 0.001(3) 0.021(3)
C16 0.056(5) 0.056(5) 0.046(6) -0.013(4) -0.006(4) 0.031(4)
C17 0.043(4) 0.066(5) 0.055(6) -0.012(4) -0.005(4) 0.031(4)
C18 0.071(5) 0.035(4) 0.057(7) 0.006(4) 0.001(4) 0.025(4)
C20 0.054(5) 0.073(6) 0.078(8) 0.002(6) -0.005(5) 0.005(5)
C21 0.124(10) 0.093(8) 0.067(8) -0.008(7) -0.013(7) 0.071(8)
C22 0.056(5) 0.054(5) 0.056(6) -0.002(4) -0.001(4) 0.025(4)
C23 0.058(5) 0.045(5) 0.125(11) -0.017(6) 0.007(6) 0.024(4)
C24 0.073(6) 0.065(6) 0.064(8) -0.020(5) 0.009(5) 0.016(5)
C25 0.076(6) 0.112(8) 0.077(8) -0.008(6) -0.002(5) 0.075(7)
C26 0.066(5) 0.066(6) 0.053(7) -0.005(4) 0.021(5) 0.031(5)
C27 0.082(7) 0.070(6) 0.061(8) -0.012(5) 0.002(5) 0.044(5)
C30 0.066(6) 0.075(6) 0.050(7) -0.008(5) -0.013(5) 0.018(5)
Cl2 0.0500(10) 0.0520(11) 0.0558(15) -0.0078(10) -0.0071(9) 0.0175(9)
Cl1 0.0509(11) 0.0593(12) 0.0716(17) 0.0009(11) 0.0017(10) 0.0278(9)
C8A 0.048(4) 0.056(4) 0.050(6) 0.002(4) 0.001(4) 0.031(4)
C7A 0.066(5) 0.076(6) 0.038(6) -0.002(4) -0.011(4) 0.043(5)
C6A 0.056(5) 0.059(5) 0.054(6) 0.006(4) -0.007(4) 0.033(4)
C5A 0.078(7) 0.092(7) 0.090(9) 0.028(7) 0.014(6) 0.052(6)
C4A 0.075(6) 0.064(6) 0.054(7) -0.016(5) -0.013(5) 0.006(5)
C3A 0.108(8) 0.100(8) 0.051(7) -0.011(6) -0.003(6) 0.073(7)
C2A 0.083(6) 0.044(4) 0.069(8) -0.003(4) 0.003(5) 0.027(4)
C1A 0.045(4) 0.053(4) 0.050(6) -0.010(4) -0.011(4) 0.023(3)
Cl4 0.136(3) 0.116(3) 0.122(3) 0.007(2) -0.017(2) 0.065(2)
Cl3 0.138(4) 0.144(4) 0.115(4) 0.002(3) 0.017(3) 0.014(3)
O2 0.081(4) 0.088(5) 0.085(6) 0.015(4) 0.016(4) 0.057(4)
O1 0.100(6) 0.202(10) 0.096(7) 0.031(7) 0.031(5) 0.114(7)
C5C 0.092(8) 0.091(8) 0.087(9) 0.003(6) -0.003(6) 0.061(7)
C4C 0.053(5) 0.092(7) 0.084(8) 0.003(6) -0.005(5) 0.044(5)
C3C 0.086(7) 0.134(10) 0.071(8) -0.004(7) -0.019(6) 0.081(8)
C9B 0.063(5) 0.062(5) 0.075(8) 0.008(5) -0.004(5) 0.029(5)
C2C 0.094(8) 0.131(10) 0.077(9) -0.029(7) -0.034(7) 0.088(8)
C8B 0.063(6) 0.072(6) 0.092(9) -0.008(6) 0.004(5) 0.030(5)
C7B 0.050(4) 0.033(4) 0.084(8) 0.011(4) 0.003(5) 0.008(3)
C6B 0.085(7) 0.068(6) 0.167(14) 0.041(7) -0.010(8) 0.048(6)
C5B 0.064(6) 0.072(6) 0.057(8) -0.024(5) -0.027(5) 0.013(5)
C1C 0.171(13) 0.084(8) 0.097(11) 0.012(7) 0.031(9) 0.082(9)
C4B 0.067(6) 0.083(7) 0.120(11) 0.006(7) 0.001(6) 0.049(5)
C2B 0.078(7) 0.094(8) 0.121(12) 0.037(8) -0.004(7) 0.043(6)
C1B 0.056(5) 0.073(6) 0.092(9) 0.022(6) 0.014(5) 0.042(5)
C1D 0.035(4) 0.063(5) 0.048(6) -0.016(4) 0.001(3) 0.022(3)
C3B 0.068(6) 0.078(6) 0.064(7) -0.013(5) 0.001(5) 0.051(5)

loop_
_atom_type_symbol
_atom_type_description
_atom_type_scat_dispersion_real
_atom_type_scat_dispersion_imag
_atom_type_scat_source
C C 0.0033 0.0016 'International Tables Vol C Tables 4.2.6.8 and 6.1.1.4'
H H 0.0000 0.0000 'International Tables Vol C Tables 4.2.6.8 and 6.1.1.4'
N N 0.0061 0.0033 'International Tables Vol C Tables 4.2.6.8 and 6.1.1.4'
O O 0.0106 0.0060 'International Tables Vol C Tables 4.2.6.8 and 6.1.1.4'
S S 0.1246 0.1234 'International Tables Vol C Tables 4.2.6.8 and 6.1.1.4'
Rh Rh -1.1178 0.9187 'International Tables Vol C Tables 4.2.6.8 and 6.1.1.4'
Cl Cl 0.1484 0.1585 'International Tables Vol C Tables 4.2.6.8 and 6.1.1.4'

loop_
_geom_angle_atom_site_label_1
_geom_angle_atom_site_label_2
_geom_angle_atom_site_label_3
_geom_angle
C16 Rh1 C1A 38.4(3)
C16 Rh1 S4 85.0(2)
C1A Rh1 S4 91.8(2)
C16 Rh1 Cl2 96.2(2)
C1A Rh1 Cl2 92.8(2)
S4 Rh1 Cl2 174.09(8)
C16 Rh1 Cl1 155.4(2)
C1A Rh1 Cl1 165.7(2)
S4 Rh1 Cl1 93.86(8)
Cl2 Rh1 Cl1 82.61(8)
C16 Rh1 Rh2 142.2(2)
C1A Rh1 Rh2 117.2(2)
S4 Rh1 Rh2 130.96(7)
Cl2 Rh1 Rh2 49.38(6)
Cl1 Rh1 Rh2 50.09(6)
C1D Rh2 C6A 40.2(3)
C1D Rh2 S3 85.9(3)
C6A Rh2 S3 91.8(2)
C1D Rh2 Cl2 93.7(3)
C6A Rh2 Cl2 93.2(2)
S3 Rh2 Cl2 171.68(9)
C1D Rh2 Cl1 151.0(2)
C6A Rh2 Cl1 168.1(2)
S3 Rh2 Cl1 93.27(8)
Cl2 Rh2 Cl1 83.08(8)
C1D Rh2 Rh1 106.5(3)
C6A Rh2 Rh1 133.5(2)
S3 Rh2 Rh1 122.57(7)
Cl2 Rh2 Rh1 49.66(6)
Cl1 Rh2 Rh1 50.45(6)
O3 S3 N1 110.9(4)
O3 S3 C1B 104.3(5)
N1 S3 C1B 102.6(4)
O3 S3 Rh2 116.4(3)
N1 S3 Rh2 102.8(3)
C1B S3 Rh2 119.0(4)
O4 S4 N2 111.4(4)
O4 S4 C7B 102.8(4)
N2 S4 C7B 102.4(4)
O4 S4 Rh1 116.5(3)
N2 S4 Rh1 103.2(3)
C7B S4 Rh1 119.7(3)
C9 C6 C30 117.4(9)
C9 C6 C6A 124.3(8)
C30 C6 C6A 118.2(9)
C25 C7 C17 120.1(10)
C25 C7 H7A 120.0
C17 C7 H7A 120.0
C26 C8 C3A 119.3(10)
C26 C8 H8A 120.3
C3A C8 H8A 120.3
C6 C9 C24 121.0(10)
C6 C9 H9A 119.5
C24 C9 H9A 119.5
C3A C10 C3B 119.3(11)
C3A C10 H10A 120.4
C3B C10 H10A 120.4
N1 C11 C14 112.2(7)
N1 C11 C1D 109.5(6)
C14 C11 C1D 113.6(7)
N1 C11 H11A 107.1
C14 C11 H11A 107.1
C1D C11 H11A 107.1
C17 C12 C5A 120.6(10)
C17 C12 H12A 119.7
C5A C12 H12A 119.7
C8A N2 S4 110.3(5)
C8A N2 H2 124.8
S4 N2 H2 124.8
C18 C14 C22 118.8(8)
C18 C14 C11 122.4(7)
C22 C14 C11 118.6(9)
C11 N1 S3 110.9(6)
C11 N1 H1 124.6
S3 N1 H1 124.6
C1A C16 C8A 121.9(8)
C1A C16 Rh1 71.3(5)
C8A C16 Rh1 109.6(5)
C1A C16 H16A 115.3
C8A C16 H16A 115.3
Rh1 C16 H16A 115.3
C12 C17 C7 119.7(9)
C12 C17 C8A 120.0(8)
C7 C17 C8A 120.3(8)
C14 C18 C2A 120.3(9)
C14 C18 H18A 119.9
C2A C18 H18A 119.9
C4A C20 C30 121.1(11)
C4A C20 H20A 119.4
C30 C20 H20A 119.4
C5A C21 C25 117.3(10)
C5A C21 H21A 121.3
C25 C21 H21A 121.3
C23 C22 C14 120.9(10)
C23 C22 H22A 119.6
C14 C22 H22A 119.6
C27 C23 C22 120.8(10)
C27 C23 H23A 119.6
C22 C23 H23A 119.6
C4A C24 C9 119.7(11)
C4A C24 H24A 120.1
C9 C24 H24A 120.1
C7 C25 C21 122.4(10)
C7 C25 H25A 118.8
C21 C25 H25A 118.8
C7A C26 C8 120.6(9)
C7A C26 H26A 119.7
C8 C26 H26A 119.7
C23 C27 C2A 118.8(10)
C23 C27 H27A 120.6
C2A C27 H27A 120.6
C20 C30 C6 120.4(11)
C20 C30 H30A 119.8
C6 C30 H30A 119.8
Rh2 Cl2 Rh1 80.96(7)
Rh2 Cl1 Rh1 79.45(7)
N2 C8A C17 111.7(7)
N2 C8A C16 106.8(7)
C17 C8A C16 112.0(7)
N2 C8A H8AA 108.8
C17 C8A H8AA 108.8
C16 C8A H8AA 108.8
C26 C7A C3B 117.9(9)
C26 C7A C1A 119.2(8)
C3B C7A C1A 122.7(9)
C6 C6A C1D 125.5(8)
C6 C6A Rh2 119.7(6)
C1D C6A Rh2 67.5(5)
C6 C6A H6AA 112.3
C1D C6A H6AA 112.3
Rh2 C6A H6AA 112.3
C21 C5A C12 119.9(11)
C21 C5A H5AA 120.1
C12 C5A H5AA 120.1
C20 C4A C24 120.3(10)
C20 C4A H4AA 119.9
C24 C4A H4AA 119.9
C10 C3A C8 119.2(10)
C10 C3A H3AA 120.4
C8 C3A H3AA 120.4
C18 C2A C27 120.3(10)
C18 C2A H2AA 119.8
C27 C2A H2AA 119.8
C16 C1A C7A 126.2(8)
C16 C1A Rh1 70.3(5)
C7A C1A Rh1 118.3(6)
C16 C1A H1AA 111.9
C7A C1A H1AA 111.9
Rh1 C1A H1AA 111.9
C4C O2 C2C 109.1(8)
C5C O1 C3C 106.8(8)
O1 C5C C2C 111.2(9)
O1 C5C H5CA 109.4
C2C C5C H5CA 109.4
O1 C5C H5CB 109.4
C2C C5C H5CB 109.4
H5CA C5C H5CB 108.0
O2 C4C C3C 109.6(9)
O2 C4C H4C1 109.7
C3C C4C H4C1 109.7
O2 C4C H4C2 109.7
C3C C4C H4C2 109.7
H4C1 C4C H4C2 108.2
O1 C3C C4C 112.2(9)
O1 C3C H3C1 109.2
C4C C3C H3C1 109.2
O1 C3C H3C2 109.2
C4C C3C H3C2 109.2
H3C1 C3C H3C2 107.9
C7B C9B H9BA 109.5
C7B C9B H9BB 109.5
H9BA C9B H9BB 109.5
C7B C9B H9BC 109.5
H9BA C9B H9BC 109.5
H9BB C9B H9BC 109.5
O2 C2C C5C 110.7(9)
O2 C2C H2CA 109.5
C5C C2C H2CA 109.5
O2 C2C H2CB 109.5
C5C C2C H2CB 109.5
H2CA C2C H2CB 108.1
C7B C8B H8BA 109.5
C7B C8B H8BB 109.5
H8BA C8B H8BB 109.5
C7B C8B H8BC 109.5
H8BA C8B H8BC 109.5
H8BB C8B H8BC 109.5
C5B C7B C8B 112.0(9)
C5B C7B C9B 109.9(8)
C8B C7B C9B 111.8(8)
C5B C7B S4 109.7(6)
C8B C7B S4 104.6(6)
C9B C7B S4 108.6(6)
C1B C6B H6BA 109.5
C1B C6B H6BB 109.5
H6BA C6B H6BB 109.5
C1B C6B H6BC 109.5
H6BA C6B H6BC 109.5
H6BB C6B H6BC 109.5
C7B C5B H5BA 109.5
C7B C5B H5BB 109.5
H5BA C5B H5BB 109.5
C7B C5B H5BC 109.5
H5BA C5B H5BC 109.5
H5BB C5B H5BC 109.5
Cl4 C1C Cl3 120.9(10)
Cl4 C1C H1C1 107.1
Cl3 C1C H1C1 107.1
Cl4 C1C H1C2 107.1
Cl3 C1C H1C2 107.1
H1C1 C1C H1C2 106.8
C1B C4B H4BA 109.5
C1B C4B H4BB 109.5
H4BA C4B H4BB 109.5
C1B C4B H4BC 109.5
H4BA C4B H4BC 109.5
H4BB C4B H4BC 109.5
C1B C2B H2BA 109.5
C1B C2B H2BB 109.5
H2BA C2B H2BB 109.5
C1B C2B H2BC 109.5
H2BA C2B H2BC 109.5
H2BB C2B H2BC 109.5
C4B C1B C6B 113.1(9)
C4B C1B C2B 103.9(9)
C6B C1B C2B 112.9(9)
C4B C1B S3 107.5(7)
C6B C1B S3 108.0(7)
C2B C1B S3 111.3(7)
C6A C1D C11 119.4(8)
C6A C1D Rh2 72.2(5)
C11 C1D Rh2 108.3(5)
C6A C1D H1DA 116.2
C11 C1D H1DA 116.2
Rh2 C1D H1DA 116.2
C10 C3B C7A 123.3(10)
C10 C3B H3BA 118.3
C7A C3B H3BA 118.3

loop_
_geom_bond_atom_site_label_1
_geom_bond_atom_site_label_2
_geom_bond_distance
Rh1 C16 2.098(8)
Rh1 C1A 2.112(8)
Rh1 S4 2.169(2)
Rh1 Cl2 2.381(2)
Rh1 Cl1 2.420(2)
Rh1 Rh2 3.0854(11)
Rh2 C1D 2.084(7)
Rh2 C6A 2.148(10)
Rh2 S3 2.170(2)
Rh2 Cl2 2.371(2)
Rh2 Cl1 2.407(3)
S3 O3 1.444(7)
S3 N1 1.657(8)
S3 C1B 1.812(9)
S4 O4 1.500(6)
S4 N2 1.688(7)
S4 C7B 1.828(8)
C6 C9 1.395(13)
C6 C30 1.400(13)
C6 C6A 1.449(12)
C7 C25 1.313(14)
C7 C17 1.415(12)
C7 H7A 0.9500
C8 C26 1.370(14)
C8 C3A 1.449(16)
C8 H8A 0.9500
C9 C24 1.402(13)
C9 H9A 0.9500
C10 C3A 1.342(16)
C10 C3B 1.353(14)
C10 H10A 0.9500
C11 N1 1.466(11)
C11 C14 1.486(11)
C11 C1D 1.527(11)
C11 H11A 1.0000
C12 C17 1.381(13)
C12 C5A 1.398(14)
C12 H12A 0.9500
N2 C8A 1.468(10)
N2 H2 0.8800
C14 C18 1.399(13)
C14 C22 1.405(12)
N1 H1 0.8800
C16 C1A 1.384(12)
C16 C8A 1.558(13)
C16 H16A 1.0000
C17 C8A 1.505(11)
C18 C2A 1.400(13)
C18 H18A 0.9500
C20 C4A 1.348(16)
C20 C30 1.395(15)
C20 H20A 0.9500
C21 C5A 1.396(15)
C21 C25 1.445(16)
C21 H21A 0.9500
C22 C23 1.393(13)
C22 H22A 0.9500
C23 C27 1.386(15)
C23 H23A 0.9500
C24 C4A 1.371(15)
C24 H24A 0.9500
C25 H25A 0.9500
C26 C7A 1.359(13)
C26 H26A 0.9500
C27 C2A 1.418(15)
C27 H27A 0.9500
C30 H30A 0.9500
C8A H8AA 1.0000
C7A C3B 1.395(13)
C7A C1A 1.502(12)
C6A C1D 1.457(11)
C6A H6AA 1.0000
C5A H5AA 0.9500
C4A H4AA 0.9500
C3A H3AA 0.9500
C2A H2AA 0.9500
C1A H1AA 1.0000
Cl4 C1C 1.675(15)
Cl3 C1C 1.684(14)
O2 C4C 1.409(11)
O2 C2C 1.412(13)
O1 C5C 1.433(12)
O1 C3C 1.443(13)
C5C C2C 1.499(17)
C5C H5CA 0.9900
C5C H5CB 0.9900
C4C C3C 1.475(16)
C4C H4C1 0.9900
C4C H4C2 0.9900
C3C H3C1 0.9900
C3C H3C2 0.9900
C9B C7B 1.573(13)
C9B H9BA 0.9800
C9B H9BB 0.9800
C9B H9BC 0.9800
C2C H2CA 0.9900
C2C H2CB 0.9900
C8B C7B 1.546(13)
C8B H8BA 0.9800
C8B H8BB 0.9800
C8B H8BC 0.9800
C7B C5B 1.531(14)
C6B C1B 1.551(14)
C6B H6BA 0.9800
C6B H6BB 0.9800
C6B H6BC 0.9800
C5B H5BA 0.9800
C5B H5BB 0.9800
C5B H5BC 0.9800
C1C H1C1 0.9900
C1C H1C2 0.9900
C4B C1B 1.528(14)
C4B H4BA 0.9800
C4B H4BB 0.9800
C4B H4BC 0.9800
C2B C1B 1.590(18)
C2B H2BA 0.9800
C2B H2BB 0.9800
C2B H2BC 0.9800
C1D H1DA 1.0000
C3B H3BA 0.9500

loop_
_geom_hbond_atom_site_label_D
_geom_hbond_atom_site_label_H
_geom_hbond_atom_site_label_A
_geom_hbond_distance_DH
_geom_hbond_distance_HA
_geom_hbond_distance_DA
_geom_hbond_angle_DHA
_geom_hbond_site_symmetry_A
N1 H1 O4 0.88 2.24 2.878(9) 129.2 6_545

loop_
_geom_torsion_atom_site_label_1
_geom_torsion_atom_site_label_2
_geom_torsion_atom_site_label_3
_geom_torsion_atom_site_label_4
_geom_torsion
C16 Rh1 Rh2 C1D 51.5(4)
C1A Rh1 Rh2 C1D 12.3(3)
S4 Rh1 Rh2 C1D -107.3(2)
Cl2 Rh1 Rh2 C1D 80.5(2)
Cl1 Rh1 Rh2 C1D -159.7(2)
C16 Rh1 Rh2 C6A 16.1(5)
C1A Rh1 Rh2 C6A -23.0(4)
S4 Rh1 Rh2 C6A -142.6(3)
Cl2 Rh1 Rh2 C6A 45.2(3)
Cl1 Rh1 Rh2 C6A 165.0(3)
C16 Rh1 Rh2 S3 147.2(4)
C1A Rh1 Rh2 S3 108.1(2)
S4 Rh1 Rh2 S3 -11.49(11)
Cl2 Rh1 Rh2 S3 176.31(10)
Cl1 Rh1 Rh2 S3 -63.92(10)
C16 Rh1 Rh2 Cl2 -29.1(4)
C1A Rh1 Rh2 Cl2 -68.3(2)
S4 Rh1 Rh2 Cl2 172.20(10)
Cl1 Rh1 Rh2 Cl2 119.77(10)
C16 Rh1 Rh2 Cl1 -148.8(4)
C1A Rh1 Rh2 Cl1 172.0(2)
S4 Rh1 Rh2 Cl1 52.43(10)
Cl2 Rh1 Rh2 Cl1 -119.77(10)
C1D Rh2 S3 O3 113.7(4)
C6A Rh2 S3 O3 153.5(4)
Cl2 Rh2 S3 O3 26.5(7)
Cl1 Rh2 S3 O3 -37.3(3)
Rh1 Rh2 S3 O3 6.7(3)
C1D Rh2 S3 N1 -7.8(4)
C6A Rh2 S3 N1 32.1(4)
Cl2 Rh2 S3 N1 -95.0(7)
Cl1 Rh2 S3 N1 -158.7(3)
Rh1 Rh2 S3 N1 -114.8(3)
C1D Rh2 S3 C1B -120.2(5)
C6A Rh2 S3 C1B -80.4(5)
Cl2 Rh2 S3 C1B 152.5(7)
Cl1 Rh2 S3 C1B 88.8(4)
Rh1 Rh2 S3 C1B 132.7(4)
C16 Rh1 S4 O4 113.8(4)
C1A Rh1 S4 O4 151.6(4)
Cl2 Rh1 S4 O4 11.7(10)
Cl1 Rh1 S4 O4 -41.6(3)
Rh2 Rh1 S4 O4 -79.1(3)
C16 Rh1 S4 N2 -8.6(3)
C1A Rh1 S4 N2 29.2(3)
Cl2 Rh1 S4 N2 -110.7(9)
Cl1 Rh1 S4 N2 -164.0(2)
Rh2 Rh1 S4 N2 158.5(2)
C16 Rh1 S4 C7B -121.5(4)
C1A Rh1 S4 C7B -83.7(4)
Cl2 Rh1 S4 C7B 136.4(8)
Cl1 Rh1 S4 C7B 83.2(3)
Rh2 Rh1 S4 C7B 45.6(3)
C30 C6 C9 C24 3.1(14)
C6A C6 C9 C24 179.9(9)
O4 S4 N2 C8A -88.0(6)
C7B S4 N2 C8A 162.7(6)
Rh1 S4 N2 C8A 37.8(6)
N1 C11 C14 C18 38.7(10)
C1D C11 C14 C18 -86.2(9)
N1 C11 C14 C22 -146.4(7)
C1D C11 C14 C22 88.7(9)
C14 C11 N1 S3 179.4(5)
C1D C11 N1 S3 -53.5(8)
O3 S3 N1 C11 -90.2(6)
C1B S3 N1 C11 158.9(6)
Rh2 S3 N1 C11 34.9(6)
S4 Rh1 C16 C1A 99.3(5)
Cl2 Rh1 C16 C1A -86.6(5)
Cl1 Rh1 C16 C1A -172.4(5)
Rh2 Rh1 C16 C1A -64.8(6)
C1A Rh1 C16 C8A -118.2(8)
S4 Rh1 C16 C8A -18.9(5)
Cl2 Rh1 C16 C8A 155.3(5)
Cl1 Rh1 C16 C8A 69.4(8)
Rh2 Rh1 C16 C8A 177.1(3)
C5A C12 C17 C7 -1.0(16)
C5A C12 C17 C8A -178.5(10)
C25 C7 C17 C12 1.0(15)
C25 C7 C17 C8A 178.5(9)
C22 C14 C18 C2A 3.2(11)
C11 C14 C18 C2A 178.1(7)
C18 C14 C22 C23 -1.0(12)
C11 C14 C22 C23 -176.1(8)
C14 C22 C23 C27 0.0(13)
C6 C9 C24 C4A -1.2(15)
C17 C7 C25 C21 0.8(16)
C5A C21 C25 C7 -2.5(17)
C3A C8 C26 C7A 5.2(15)
C22 C23 C27 C2A -1.2(13)
C4A C20 C30 C6 -1.8(17)
C9 C6 C30 C20 -1.6(15)
C6A C6 C30 C20 -178.6(10)
C1D Rh2 Cl2 Rh1 -108.6(2)
C6A Rh2 Cl2 Rh1 -149.0(2)
S3 Rh2 Cl2 Rh1 -22.0(6)
Cl1 Rh2 Cl2 Rh1 42.40(7)
C16 Rh1 Cl2 Rh2 162.6(2)
C1A Rh1 Cl2 Rh2 124.2(2)
S4 Rh1 Cl2 Rh2 -95.9(8)
Cl1 Rh1 Cl2 Rh2 -42.18(7)
C1D Rh2 Cl1 Rh1 43.3(5)
C6A Rh2 Cl1 Rh1 -114.3(11)
S3 Rh2 Cl1 Rh1 130.70(8)
Cl2 Rh2 Cl1 Rh1 -41.79(7)
C16 Rh1 Cl1 Rh2 130.5(6)
C1A Rh1 Cl1 Rh2 -30.2(9)
S4 Rh1 Cl1 Rh2 -143.14(7)
Cl2 Rh1 Cl1 Rh2 41.64(7)
S4 N2 C8A C17 -178.0(5)
S4 N2 C8A C16 -55.3(7)
C12 C17 C8A N2 -114.7(10)
C7 C17 C8A N2 67.8(10)
C12 C17 C8A C16 125.6(9)
C7 C17 C8A C16 -51.9(10)
C1A C16 C8A N2 -33.7(10)
Rh1 C16 C8A N2 46.0(7)
C1A C16 C8A C17 88.9(9)
Rh1 C16 C8A C17 168.6(5)
C8 C26 C7A C3B -6.5(14)
C8 C26 C7A C1A 178.0(9)
C9 C6 C6A C1D 1.3(15)
C30 C6 C6A C1D 178.1(9)
C9 C6 C6A Rh2 83.6(10)
C30 C6 C6A Rh2 -99.6(9)
C1D Rh2 C6A C6 -119.2(9)
S3 Rh2 C6A C6 159.3(6)
Cl2 Rh2 C6A C6 -27.3(7)
Cl1 Rh2 C6A C6 44.2(15)
Rh1 Rh2 C6A C6 -60.1(7)
S3 Rh2 C6A C1D -81.5(5)
Cl2 Rh2 C6A C1D 91.9(5)
Cl1 Rh2 C6A C1D 163.4(9)
Rh1 Rh2 C6A C1D 59.1(6)
C25 C21 C5A C12 2.4(18)
C17 C12 C5A C21 -0.7(19)
C30 C20 C4A C24 3.9(17)
C9 C24 C4A C20 -2.4(16)
C3B C10 C3A C8 -3.3(15)
C26 C8 C3A C10 -0.1(15)
C14 C18 C2A C27 -4.4(12)
C23 C27 C2A C18 3.4(13)
C8A C16 C1A C7A -146.9(8)
Rh1 C16 C1A C7A 111.2(8)
C8A C16 C1A Rh1 101.9(7)
C26 C7A C1A C16 -176.7(9)
C3B C7A C1A C16 8.1(13)
C26 C7A C1A Rh1 -91.3(9)
C3B C7A C1A Rh1 93.4(9)
S4 Rh1 C1A C16 -79.6(5)
Cl2 Rh1 C1A C16 96.6(5)
Cl1 Rh1 C1A C16 167.2(8)
Rh2 Rh1 C1A C16 141.5(4)
C16 Rh1 C1A C7A -121.3(8)
S4 Rh1 C1A C7A 159.1(6)
Cl2 Rh1 C1A C7A -24.7(6)
Cl1 Rh1 C1A C7A 45.9(13)
Rh2 Rh1 C1A C7A 20.2(7)
C3C O1 C5C C2C -56.3(13)
C2C O2 C4C C3C 59.6(12)
C5C O1 C3C C4C 58.1(13)
O2 C4C C3C O1 -61.0(13)
C4C O2 C2C C5C -59.1(11)
O1 C5C C2C O2 59.1(13)
O4 S4 C7B C5B -58.9(7)
N2 S4 C7B C5B 56.8(7)
Rh1 S4 C7B C5B 170.1(6)
O4 S4 C7B C8B 61.4(7)
N2 S4 C7B C8B 177.0(7)
Rh1 S4 C7B C8B -69.7(7)
O4 S4 C7B C9B -179.1(6)
N2 S4 C7B C9B -63.4(7)
Rh1 S4 C7B C9B 49.9(7)
O3 S3 C1B C4B 72.6(8)
N1 S3 C1B C4B -171.6(7)
Rh2 S3 C1B C4B -59.1(9)
O3 S3 C1B C6B -49.8(9)
N1 S3 C1B C6B 66.0(9)
Rh2 S3 C1B C6B 178.6(7)
O3 S3 C1B C2B -174.3(7)
N1 S3 C1B C2B -58.5(7)
Rh2 S3 C1B C2B 54.1(8)
C6 C6A C1D C11 -147.3(9)
Rh2 C6A C1D C11 101.4(7)
C6 C6A C1D Rh2 111.3(9)
N1 C11 C1D C6A -35.1(10)
C14 C11 C1D C6A 91.2(9)
N1 C11 C1D Rh2 44.4(8)
C14 C11 C1D Rh2 170.7(6)
S3 Rh2 C1D C6A 97.7(5)
Cl2 Rh2 C1D C6A -90.7(5)
Cl1 Rh2 C1D C6A -173.0(4)
Rh1 Rh2 C1D C6A -139.5(4)
C6A Rh2 C1D C11 -116.0(8)
S3 Rh2 C1D C11 -18.3(5)
Cl2 Rh2 C1D C11 153.4(5)
Cl1 Rh2 C1D C11 71.0(8)
Rh1 Rh2 C1D C11 104.5(5)
C3A C10 C3B C7A 1.9(15)
C26 C7A C3B C10 3.0(14)
C1A C7A C3B C10 178.4(8)

loop_
_platon_squeeze_void_nr
_platon_squeeze_void_average_x
_platon_squeeze_void_average_y
_platon_squeeze_void_average_z
_platon_squeeze_void_volume
_platon_squeeze_void_count_electrons
_platon_squeeze_void_content
1 0.000 0.000 0.005 2668 1458 ' '
